data_4303602
loop_
_publ_author_name
'Shigehisa Akine'
'Yoko Morita'
'Fumihiko Utsuno'
'Tatsuya Nabeshima'

_publ_contact_author_address
;
Tsukuba, Ibaraki 305-8571, Japan
;
_publ_contact_author_email akine@chem.tsukuba.ac.jp
_publ_contact_author_fax +81-29-853-4527
_publ_contact_author_name 'Shigehisa Akine'
_publ_contact_author_phone +81-29-853-4527
_publ_section_title
;
Multiple Folding Structures Mediated by Metal Coordination of Acyclic
Multidentate Ligand
;
_journal_name_full 'Inorganic Chemistry'
_journal_page_first 10670
_journal_page_last 10678
_journal_paper_doi 10.1021/ic901372k
_journal_volume 48
_journal_year 2009
_chemical_formula_moiety C48H59.50F6GdN4O18.75PZn2
_chemical_formula_sum 'C48 H59.5 F6 Gd N4 O18.75 P Zn2'
_chemical_formula_weight 1425.46
_chemical_name_common LZn2Gd(OAc)2(PF6)(Et2O)1.5(H2O)0.25
_chemical_name_systematic
; 
 ? 
;
_space_group_IT_number 88
_symmetry_cell_setting tetragonal
_symmetry_space_group_name_Hall '-I 4ad'
_symmetry_space_group_name_H-M 'I 41/a :2'
_atom_sites_solution_hydrogens geom
_atom_sites_solution_primary direct
_atom_sites_solution_secondary difmap
_audit_creation_method SHELXL-97
_cell_angle_alpha 90.00
_cell_angle_beta 90.00
_cell_angle_gamma 90.00
_cell_formula_units_Z 16
_cell_length_a 21.1689(18)
_cell_length_b 21.1689(18)
_cell_length_c 48.970(5)
_cell_measurement_reflns_used 102334
_cell_measurement_temperature 120
_cell_measurement_theta_max 27.00
_cell_measurement_theta_min 3.07
_cell_volume 21945(3)
_computing_cell_refinement 'Rapid AUTO (Rigaku Corp.)'
_computing_data_collection 'Rapid AUTO (Rigaku Corp.)'
_computing_data_reduction 'Rapid AUTO (Rigaku Corp.)'
_computing_molecular_graphics ORTEP-3
_computing_publication_material ORTEP-3
_computing_structure_refinement 'SHELXL-97 (Sheldrick, 1997)'
_computing_structure_solution 'DIRDIF99 (Beurskens et al., 1999)'
_diffrn_ambient_temperature 120
_diffrn_measured_fraction_theta_full 0.998
_diffrn_measured_fraction_theta_max 0.998
_diffrn_measurement_device_type 'Rigaku R-AXIS Rapid'
_diffrn_measurement_method IP
_diffrn_radiation_monochromator graphite
_diffrn_radiation_source 'fine-focus sealed tube'
_diffrn_radiation_type MoK\a
_diffrn_radiation_wavelength 0.71069
_diffrn_reflns_av_R_equivalents 0.0359
_diffrn_reflns_av_sigmaI/netI 0.0204
_diffrn_reflns_limit_h_max 27
_diffrn_reflns_limit_h_min -27
_diffrn_reflns_limit_k_max 27
_diffrn_reflns_limit_k_min -27
_diffrn_reflns_limit_l_max 62
_diffrn_reflns_limit_l_min -62
_diffrn_reflns_number 102334
_diffrn_reflns_theta_full 27.00
_diffrn_reflns_theta_max 27.00
_diffrn_reflns_theta_min 3.07
_diffrn_standards_decay_% 0
_diffrn_standards_interval_count 0
_diffrn_standards_interval_time 0
_diffrn_standards_number 0
_exptl_absorpt_coefficient_mu 2.188
_exptl_absorpt_correction_T_max 0.6687
_exptl_absorpt_correction_T_min 0.5597
_exptl_absorpt_correction_type multi-scan
_exptl_absorpt_process_details 'Rapid AUTO (Rigaku Corp.)'
_exptl_crystal_colour 'pale yellow'
_exptl_crystal_density_diffrn 1.726
_exptl_crystal_density_method 'not measured'
_exptl_crystal_description prismatic
_exptl_crystal_F_000 11496
_exptl_crystal_size_max 0.30
_exptl_crystal_size_mid 0.30
_exptl_crystal_size_min 0.20
_refine_diff_density_max 1.773
_refine_diff_density_min -0.962
_refine_diff_density_rms 0.114
_refine_ls_extinction_method none
_refine_ls_goodness_of_fit_ref 1.039
_refine_ls_hydrogen_treatment constr
_refine_ls_matrix_type full
_refine_ls_number_parameters 771
_refine_ls_number_reflns 11968
_refine_ls_number_restraints 24
_refine_ls_restrained_S_all 1.043
_refine_ls_R_factor_all 0.0414
_refine_ls_R_factor_gt 0.0361
_refine_ls_shift/su_max 0.043
_refine_ls_shift/su_mean 0.001
_refine_ls_structure_factor_coef Fsqd
_refine_ls_weighting_details 'calc w=1/[\s^2^(Fo^2^)+(0.0540P)^2^+116.5734P] where P=(Fo^2^+2Fc^2^)/3'
_refine_ls_weighting_scheme calc
_refine_ls_wR_factor_gt 0.0975
_refine_ls_wR_factor_ref 0.1013
_reflns_number_gt 10573
_reflns_number_total 11968
_reflns_threshold_expression >2sigma(I)
_cod_data_source_file ic901372k_si_002_09.cif
_cod_data_source_block LZn2Gd
_cod_original_cell_volume 21944(3)
_cod_original_sg_symbol_H-M 'I 41/a'
_cod_original_formula_sum 'C48 H59.50 F6 Gd N4 O18.75 P Zn2'
_cod_database_code 4303602

loop_
_symmetry_equiv_pos_as_xyz
'x, y, z'
'-x, -y+1/2, z'
'-y+3/4, x+1/4, z+1/4'
'y+1/4, -x+1/4, z+1/4'
'x+1/2, y+1/2, z+1/2'
'-x+1/2, -y+1, z+1/2'
'-y+5/4, x+3/4, z+3/4'
'y+3/4, -x+3/4, z+3/4'
'-x, -y, -z'
'x, y-1/2, -z'
'y-3/4, -x-1/4, -z-1/4'
'-y-1/4, x-1/4, -z-1/4'
'-x+1/2, -y+1/2, -z+1/2'
'x+1/2, y, -z+1/2'
'y-1/4, -x+1/4, -z+1/4'
'-y+1/4, x+1/4, -z+1/4'

loop_
_atom_site_label
_atom_site_type_symbol
_atom_site_fract_x
_atom_site_fract_y
_atom_site_fract_z
_atom_site_U_iso_or_equiv
_atom_site_adp_type
_atom_site_occupancy
_atom_site_symmetry_multiplicity
_atom_site_calc_flag
_atom_site_refinement_flags
_atom_site_disorder_assembly
_atom_site_disorder_group
Gd1 Gd 0.229556(7) 0.497308(7) 0.198929(3) 0.01824(6) Uani 1 1 d . . .
Zn1 Zn 0.321583(19) 0.566848(19) 0.149069(8) 0.02189(9) Uani 1 1 d . . .
Zn2 Zn 0.142058(17) 0.428524(18) 0.251344(7) 0.01930(9) Uani 1 1 d . . .
C1 C 0.44920(17) 0.53296(17) 0.18822(8) 0.0271(7) Uani 1 1 d . . .
C2 C 0.38884(16) 0.52374(16) 0.19981(7) 0.0220(7) Uani 1 1 d . . .
C3 C 0.38575(16) 0.51345(16) 0.22824(7) 0.0230(7) Uani 1 1 d . . .
C4 C 0.43806(17) 0.51821(18) 0.24468(8) 0.0287(8) Uani 1 1 d . . .
H1 H 0.4341 0.5139 0.2639 0.034 Uiso 1 1 calc R . .
C5 C 0.49747(18) 0.52954(19) 0.23283(8) 0.0327(8) Uani 1 1 d . . .
H2 H 0.5338 0.5333 0.2441 0.039 Uiso 1 1 calc R . .
C6 C 0.50290(17) 0.53522(19) 0.20515(8) 0.0315(8) Uani 1 1 d . . .
H3 H 0.5435 0.5408 0.1972 0.038 Uiso 1 1 calc R . .
O1 O 0.33588(11) 0.52354(12) 0.18594(5) 0.0233(5) Uani 1 1 d . . .
O2 O 0.32551(11) 0.50064(12) 0.23719(5) 0.0241(5) Uani 1 1 d . . .
C7 C 0.31933(17) 0.49022(19) 0.26613(7) 0.0274(7) Uani 1 1 d . . .
H4 H 0.3484 0.4567 0.2718 0.041 Uiso 1 1 calc R . .
H5 H 0.2759 0.4776 0.2703 0.041 Uiso 1 1 calc R . .
H6 H 0.3295 0.5293 0.2759 0.041 Uiso 1 1 calc R . .
C8 C 0.45901(18) 0.53969(18) 0.15909(8) 0.0292(8) Uani 1 1 d . . .
H7 H 0.5006 0.5341 0.1522 0.035 Uiso 1 1 calc R . .
N1 N 0.41498(15) 0.55270(15) 0.14194(6) 0.0279(6) Uani 1 1 d . . .
O3 O 0.43679(14) 0.55037(14) 0.11437(5) 0.0355(6) Uani 1 1 d . . .
C9 C 0.4425(2) 0.6128(2) 0.10322(9) 0.0400(10) Uani 1 1 d . . .
H8 H 0.4548 0.6091 0.0838 0.048 Uiso 1 1 calc R . .
H9 H 0.4773 0.6348 0.1128 0.048 Uiso 1 1 calc R . .
C10 C 0.38398(19) 0.65324(18) 0.10503(8) 0.0313(8) Uani 1 1 d . . .
H10 H 0.3731 0.6593 0.1245 0.038 Uiso 1 1 calc R . .
H11 H 0.3934 0.6953 0.0972 0.038 Uiso 1 1 calc R . .
O4 O 0.33048(13) 0.62743(13) 0.09122(5) 0.0311(6) Uani 1 1 d . . .
N2 N 0.29983(15) 0.58112(14) 0.10721(6) 0.0259(6) Uani 1 1 d . . .
C11 C 0.25735(17) 0.55304(17) 0.09318(7) 0.0260(7) Uani 1 1 d . . .
H12 H 0.2527 0.5653 0.0746 0.031 Uiso 1 1 calc R . .
C12 C 0.21572(17) 0.50397(17) 0.10324(7) 0.0242(7) Uani 1 1 d . . .
C13 C 0.21470(16) 0.48264(16) 0.13058(7) 0.0208(6) Uani 1 1 d . . .
C14 C 0.17242(16) 0.43355(16) 0.13742(7) 0.0221(7) Uani 1 1 d . . .
C15 C 0.13080(17) 0.40801(17) 0.11875(7) 0.0268(7) Uani 1 1 d . . .
H13 H 0.1022 0.3756 0.1240 0.032 Uiso 1 1 calc R . .
C16 C 0.13146(18) 0.43073(18) 0.09191(8) 0.0291(8) Uani 1 1 d . . .
H14 H 0.1026 0.4142 0.0789 0.035 Uiso 1 1 calc R . .
C17 C 0.17367(18) 0.47678(18) 0.08435(7) 0.0283(8) Uani 1 1 d . . .
H15 H 0.1745 0.4906 0.0659 0.034 Uiso 1 1 calc R . .
O5 O 0.25005(11) 0.50608(11) 0.15042(5) 0.0224(5) Uani 1 1 d . . .
O6 O 0.17747(11) 0.41566(11) 0.16476(5) 0.0225(5) Uani 1 1 d . . .
C18 C 0.1503(2) 0.35532(17) 0.17201(8) 0.0311(8) Uani 1 1 d . . .
H16 H 0.1058 0.3542 0.1658 0.037 Uiso 1 1 calc R . .
H17 H 0.1502 0.3511 0.1921 0.037 Uiso 1 1 calc R . .
C19 C 0.1853(2) 0.29980(19) 0.15981(8) 0.0367(9) Uani 1 1 d . . .
H18 H 0.1571 0.2625 0.1594 0.044 Uiso 1 1 calc R . .
H19 H 0.1975 0.3099 0.1408 0.044 Uiso 1 1 calc R . .
O7 O 0.24030(15) 0.28528(13) 0.17528(6) 0.0367(6) Uani 1 1 d . . .
C20 C 0.3001(2) 0.3002(2) 0.16318(8) 0.0383(9) Uani 1 1 d . . .
H20 H 0.2981 0.2905 0.1434 0.046 Uiso 1 1 calc R . .
H21 H 0.3328 0.2726 0.1713 0.046 Uiso 1 1 calc R . .
C21 C 0.3205(2) 0.36914(19) 0.16672(8) 0.0351(9) Uani 1 1 d . . .
H22 H 0.3670 0.3718 0.1653 0.042 Uiso 1 1 calc R . .
H23 H 0.3021 0.3947 0.1518 0.042 Uiso 1 1 calc R . .
O8 O 0.30094(12) 0.39535(11) 0.19252(5) 0.0244(5) Uani 1 1 d . . .
C22 C 0.31275(16) 0.36027(16) 0.21584(7) 0.0228(7) Uani 1 1 d . . .
C23 C 0.26646(15) 0.36791(15) 0.23603(7) 0.0201(6) Uani 1 1 d . . .
C24 C 0.27134(16) 0.33186(15) 0.25997(7) 0.0211(6) Uani 1 1 d . . .
C25 C 0.32475(16) 0.29260(16) 0.26369(7) 0.0241(7) Uani 1 1 d . . .
H24 H 0.3287 0.2687 0.2800 0.029 Uiso 1 1 calc R . .
C26 C 0.37109(17) 0.28834(17) 0.24409(8) 0.0277(7) Uani 1 1 d . . .
H25 H 0.4072 0.2627 0.2471 0.033 Uiso 1 1 calc R . .
C27 C 0.36476(17) 0.32204(17) 0.21961(8) 0.0260(7) Uani 1 1 d . . .
H26 H 0.3960 0.3186 0.2058 0.031 Uiso 1 1 calc R . .
O9 O 0.22044(11) 0.40900(11) 0.23088(5) 0.0208(5) Uani 1 1 d . . .
C28 C 0.22424(17) 0.33063(16) 0.28144(7) 0.0237(7) Uani 1 1 d . . .
H27 H 0.2315 0.3031 0.2964 0.028 Uiso 1 1 calc R . .
N3 N 0.17357(14) 0.36370(14) 0.28182(6) 0.0227(6) Uani 1 1 d . . .
O10 O 0.13954(13) 0.35144(13) 0.30610(5) 0.0312(6) Uani 1 1 d . . .
C29 C 0.08362(18) 0.38904(19) 0.30725(8) 0.0316(8) Uani 1 1 d . . .
H28 H 0.0919 0.4302 0.2984 0.038 Uiso 1 1 calc R . .
H29 H 0.0729 0.3973 0.3266 0.038 Uiso 1 1 calc R . .
C30 C 0.02805(19) 0.3578(2) 0.29346(9) 0.0348(9) Uani 1 1 d . . .
H30 H 0.0148 0.3212 0.3047 0.042 Uiso 1 1 calc R . .
H31 H -0.0075 0.3881 0.2931 0.042 Uiso 1 1 calc R . .
O11 O 0.03920(13) 0.33626(12) 0.26604(6) 0.0325(6) Uani 1 1 d . . .
N4 N 0.05524(14) 0.38682(14) 0.24806(6) 0.0254(6) Uani 1 1 d . . .
C31 C 0.01400(17) 0.39179(17) 0.22893(8) 0.0270(7) Uani 1 1 d . . .
H32 H -0.0217 0.3647 0.2299 0.032 Uiso 1 1 calc R . .
C32 C 0.01704(17) 0.43486(17) 0.20608(7) 0.0253(7) Uani 1 1 d . . .
C33 C 0.07061(16) 0.47178(17) 0.19987(6) 0.0221(7) Uani 1 1 d . . .
C34 C 0.06691(17) 0.51261(18) 0.17699(7) 0.0259(7) Uani 1 1 d . . .
C35 C 0.01206(19) 0.5191(2) 0.16230(8) 0.0344(9) Uani 1 1 d . . .
H33 H 0.0096 0.5490 0.1479 0.041 Uiso 1 1 calc R . .
C36 C -0.04022(19) 0.4813(2) 0.16861(8) 0.0381(10) Uani 1 1 d . . .
H34 H -0.0778 0.4848 0.1581 0.046 Uiso 1 1 calc R . .
C37 C -0.03763(18) 0.4397(2) 0.18961(8) 0.0329(8) Uani 1 1 d . . .
H35 H -0.0730 0.4135 0.1933 0.040 Uiso 1 1 calc R . .
O12 O 0.12368(11) 0.46956(11) 0.21377(5) 0.0223(5) Uani 1 1 d . . .
O13 O 0.12231(12) 0.54443(12) 0.17195(5) 0.0270(5) Uani 1 1 d . . .
C38 C 0.1198(2) 0.5903(2) 0.15020(8) 0.0365(9) Uani 1 1 d . . .
H36 H 0.1068 0.5695 0.1332 0.055 Uiso 1 1 calc R . .
H37 H 0.1617 0.6092 0.1477 0.055 Uiso 1 1 calc R . .
H38 H 0.0893 0.6234 0.1549 0.055 Uiso 1 1 calc R . .
O14 O 0.23147(13) 0.60748(12) 0.19056(5) 0.0282(5) Uani 1 1 d . . .
O15 O 0.29994(14) 0.65232(12) 0.16203(6) 0.0334(6) Uani 1 1 d . . .
C39 C 0.2575(2) 0.65486(18) 0.18048(8) 0.0316(8) Uani 1 1 d . . .
C40 C 0.2362(3) 0.7195(2) 0.18922(12) 0.0632(17) Uani 1 1 d . . .
H39 H 0.2162 0.7411 0.1738 0.095 Uiso 1 1 calc R . .
H40 H 0.2728 0.7441 0.1954 0.095 Uiso 1 1 calc R . .
H41 H 0.2058 0.7156 0.2042 0.095 Uiso 1 1 calc R . .
O16 O 0.20599(11) 0.55181(11) 0.23971(5) 0.0238(5) Uani 1 1 d . . .
O17 O 0.15041(11) 0.50690(11) 0.27319(5) 0.0228(5) Uani 1 1 d . . .
C41 C 0.17786(16) 0.55430(16) 0.26205(7) 0.0227(7) Uani 1 1 d . . .
C42 C 0.1769(2) 0.61563(19) 0.27742(9) 0.0403(10) Uani 1 1 d . . .
H42 H 0.2143 0.6183 0.2891 0.060 Uiso 1 1 calc R . .
H43 H 0.1387 0.6177 0.2887 0.060 Uiso 1 1 calc R . .
H44 H 0.1770 0.6509 0.2645 0.060 Uiso 1 1 calc R . .
P1 P 0.5000 0.2500 0.35709(9) 0.0460(8) Uani 0.50 2 d SP . .
F1 F 0.4471(3) 0.2581(4) 0.3329(2) 0.090(3) Uani 0.50 1 d P . .
F2 F 0.4935(3) 0.1749(3) 0.3567(2) 0.072(2) Uani 0.50 1 d P . .
F3 F 0.4453(4) 0.2535(4) 0.37931(19) 0.074(2) Uani 0.50 1 d P . .
P2 P 0.5000 0.2500 0.13605(4) 0.0684(7) Uani 1 2 d S . .
F4 F 0.45036(18) 0.2619(2) 0.15959(8) 0.0931(13) Uani 1 1 d . . .
F5 F 0.4826(3) 0.1786(2) 0.13628(10) 0.133(2) Uani 1 1 d . . .
F6 F 0.4471(4) 0.2633(3) 0.11399(10) 0.167(3) Uani 1 1 d . . .
P3 P 0.5000 0.2500 -0.05224(7) 0.0492(9) Uani 0.50 2 d SPD . .
F7 F 0.4584(7) 0.2740(6) -0.0294(3) 0.215(9) Uani 0.50 1 d PDU . .
F8 F 0.4618(5) 0.1862(4) -0.05097(17) 0.114(4) Uani 0.50 1 d PDU . .
F9 F 0.4580(5) 0.2847(6) -0.0718(3) 0.219(10) Uani 0.50 1 d PDU . .
O18 O 0.5000 0.2500 0.0320(3) 0.327(15) Uani 1 2 d S . .
C43 C 0.5474(12) 0.2802(13) 0.0480(3) 0.429(4) Uani 1 1 d . . .
H45 H 0.5709 0.2482 0.0587 0.515 Uiso 1 1 calc R . .
H46 H 0.5275 0.3100 0.0609 0.515 Uiso 1 1 calc R . .
C44 C 0.5903(5) 0.3137(6) 0.0304(2) 0.140(4) Uani 1 1 d . . .
H47 H 0.6271 0.2870 0.0265 0.210 Uiso 1 1 calc R . .
H48 H 0.6042 0.3526 0.0395 0.210 Uiso 1 1 calc R . .
H49 H 0.5689 0.3243 0.0133 0.210 Uiso 1 1 calc R . .
C45 C 0.3652(4) 0.4087(4) 0.08996(16) 0.085(2) Uani 1 1 d . . .
H50 H 0.3966 0.4394 0.0963 0.128 Uiso 1 1 calc R . .
H51 H 0.3537 0.3805 0.1050 0.128 Uiso 1 1 calc R . .
H52 H 0.3274 0.4311 0.0836 0.128 Uiso 1 1 calc R . .
C46 C 0.3922(5) 0.3710(4) 0.0671(2) 0.107(3) Uani 1 1 d . . .
H53 H 0.4356 0.3574 0.0719 0.129 Uiso 1 1 calc R . .
H54 H 0.3662 0.3328 0.0641 0.129 Uiso 1 1 calc R . .
O19 O 0.3937(3) 0.4086(3) 0.04231(15) 0.1067(18) Uani 1 1 d . . .
C47 C 0.4193(4) 0.3770(4) 0.02000(16) 0.083(2) Uani 1 1 d . . .
H55 H 0.3921 0.3406 0.0153 0.100 Uiso 1 1 calc R . .
H56 H 0.4616 0.3605 0.0249 0.100 Uiso 1 1 calc R . .
C48 C 0.4249(3) 0.4178(4) -0.00336(15) 0.082(2) Uani 1 1 d . . .
H57 H 0.3846 0.4394 -0.0065 0.123 Uiso 1 1 calc R . .
H58 H 0.4360 0.3927 -0.0195 0.123 Uiso 1 1 calc R . .
H59 H 0.4580 0.4493 0.0000 0.123 Uiso 1 1 calc R . .
O20 O 0.5000 0.2500 0.4460(4) 0.150(10) Uani 0.50 2 d SP . .

loop_
_atom_site_aniso_label
_atom_site_aniso_U_11
_atom_site_aniso_U_22
_atom_site_aniso_U_33
_atom_site_aniso_U_23
_atom_site_aniso_U_13
_atom_site_aniso_U_12
Gd1 0.02094(9) 0.01973(9) 0.01406(9) 0.00230(6) 0.00181(6) 0.00088(6)
Zn1 0.0245(2) 0.02386(19) 0.01734(18) 0.00287(15) 0.00226(15) 0.00002(15)
Zn2 0.01814(18) 0.02291(19) 0.01685(18) 0.00267(14) -0.00014(14) -0.00093(14)
C1 0.0249(17) 0.0274(18) 0.0290(18) 0.0054(14) 0.0021(14) 0.0033(14)
C2 0.0214(16) 0.0197(15) 0.0248(17) 0.0024(13) -0.0012(13) 0.0010(12)
C3 0.0209(16) 0.0230(16) 0.0251(17) 0.0016(13) 0.0010(13) 0.0005(12)
C4 0.0268(18) 0.0322(19) 0.0271(18) 0.0040(15) -0.0040(14) 0.0009(14)
C5 0.0228(18) 0.039(2) 0.037(2) 0.0106(17) -0.0069(15) -0.0006(15)
C6 0.0197(17) 0.035(2) 0.039(2) 0.0107(17) 0.0024(15) 0.0019(14)
O1 0.0208(11) 0.0285(12) 0.0206(11) 0.0029(10) -0.0011(9) -0.0004(9)
O2 0.0205(11) 0.0318(13) 0.0202(11) 0.0022(10) 0.0002(9) -0.0013(9)
C7 0.0271(18) 0.037(2) 0.0177(16) 0.0027(14) 0.0000(13) -0.0020(15)
C8 0.0252(18) 0.0308(19) 0.0317(19) 0.0060(15) 0.0070(15) 0.0018(14)
N1 0.0294(16) 0.0325(16) 0.0219(14) 0.0043(12) 0.0077(12) 0.0022(12)
O3 0.0402(16) 0.0431(16) 0.0233(13) 0.0058(12) 0.0119(11) 0.0095(12)
C9 0.035(2) 0.054(3) 0.031(2) 0.0151(19) 0.0104(17) 0.0022(19)
C10 0.037(2) 0.0300(19) 0.0272(18) 0.0053(15) 0.0033(16) -0.0047(15)
O4 0.0363(14) 0.0325(14) 0.0243(13) 0.0112(11) 0.0027(11) -0.0027(11)
N2 0.0316(16) 0.0273(15) 0.0187(14) 0.0060(12) 0.0057(12) 0.0014(12)
C11 0.0308(18) 0.0317(19) 0.0155(15) 0.0054(14) 0.0021(13) 0.0041(14)
C12 0.0265(17) 0.0274(17) 0.0188(16) 0.0019(13) 0.0007(13) 0.0053(13)
C13 0.0224(16) 0.0221(16) 0.0179(15) 0.0010(12) 0.0005(12) 0.0053(12)
C14 0.0250(16) 0.0243(16) 0.0169(15) 0.0025(13) -0.0005(13) 0.0034(13)
C15 0.0254(17) 0.0271(18) 0.0279(18) 0.0005(14) -0.0013(14) 0.0017(14)
C16 0.0283(18) 0.0337(19) 0.0253(17) -0.0014(15) -0.0099(14) 0.0040(15)
C17 0.0312(19) 0.036(2) 0.0178(16) 0.0012(14) -0.0055(14) 0.0069(15)
O5 0.0275(12) 0.0254(12) 0.0143(11) 0.0015(9) 0.0001(9) -0.0010(9)
O6 0.0291(12) 0.0217(11) 0.0167(11) 0.0016(9) 0.0007(9) -0.0005(9)
C18 0.047(2) 0.0234(17) 0.0224(17) 0.0028(14) 0.0042(16) -0.0041(16)
C19 0.055(3) 0.0254(19) 0.0295(19) -0.0002(15) -0.0079(18) 0.0047(17)
O7 0.0521(18) 0.0303(14) 0.0276(14) 0.0049(11) -0.0026(12) 0.0045(12)
C20 0.051(3) 0.038(2) 0.0259(19) -0.0064(16) -0.0009(18) 0.0145(19)
C21 0.045(2) 0.036(2) 0.0240(18) 0.0061(16) 0.0121(16) 0.0160(17)
O8 0.0297(13) 0.0238(12) 0.0195(11) 0.0034(9) 0.0054(10) 0.0054(10)
C22 0.0255(17) 0.0206(16) 0.0224(16) 0.0022(13) -0.0025(13) 0.0003(13)
C23 0.0210(15) 0.0182(15) 0.0210(15) 0.0000(12) -0.0039(12) -0.0004(12)
C24 0.0230(16) 0.0194(15) 0.0208(15) -0.0014(12) -0.0040(13) -0.0021(12)
C25 0.0262(17) 0.0200(16) 0.0260(17) 0.0020(13) -0.0089(14) 0.0010(13)
C26 0.0249(17) 0.0240(17) 0.0340(19) 0.0004(15) -0.0065(15) 0.0042(13)
C27 0.0231(17) 0.0258(17) 0.0291(18) -0.0020(14) 0.0023(14) 0.0027(13)
O9 0.0216(11) 0.0223(11) 0.0186(11) 0.0039(9) 0.0016(9) 0.0031(9)
C28 0.0281(17) 0.0231(16) 0.0200(16) 0.0054(13) -0.0047(13) -0.0048(13)
N3 0.0231(14) 0.0267(15) 0.0184(13) 0.0034(11) -0.0002(11) -0.0031(11)
O10 0.0284(13) 0.0416(15) 0.0238(13) 0.0129(11) 0.0049(10) 0.0011(11)
C29 0.0307(19) 0.039(2) 0.0251(18) 0.0068(16) 0.0063(15) 0.0008(16)
C30 0.0287(19) 0.038(2) 0.038(2) 0.0129(17) 0.0076(17) -0.0026(16)
O11 0.0295(14) 0.0275(13) 0.0405(15) 0.0102(12) 0.0000(12) -0.0052(10)
N4 0.0237(14) 0.0236(14) 0.0288(15) 0.0037(12) 0.0024(12) -0.0030(11)
C31 0.0231(17) 0.0277(18) 0.0301(18) -0.0034(15) -0.0018(14) -0.0037(13)
C32 0.0231(17) 0.0313(18) 0.0214(16) -0.0066(14) -0.0034(13) 0.0015(14)
C33 0.0223(16) 0.0283(17) 0.0155(15) -0.0052(13) -0.0021(12) 0.0044(13)
C34 0.0252(17) 0.0328(19) 0.0196(16) -0.0028(14) -0.0011(13) 0.0054(14)
C35 0.031(2) 0.050(2) 0.0220(17) 0.0018(16) -0.0060(15) 0.0101(17)
C36 0.0260(19) 0.063(3) 0.0258(19) -0.0049(19) -0.0097(15) 0.0053(18)
C37 0.0239(18) 0.049(2) 0.0262(18) -0.0078(17) -0.0058(15) -0.0025(16)
O12 0.0185(11) 0.0294(12) 0.0190(11) 0.0018(9) -0.0026(9) -0.0001(9)
O13 0.0270(13) 0.0308(13) 0.0234(12) 0.0072(10) -0.0004(10) 0.0046(10)
C38 0.040(2) 0.040(2) 0.030(2) 0.0131(17) 0.0017(17) 0.0106(17)
O14 0.0356(14) 0.0238(12) 0.0251(12) 0.0055(10) 0.0073(11) 0.0039(10)
O15 0.0444(16) 0.0253(13) 0.0304(14) 0.0013(11) 0.0148(12) -0.0009(11)
C39 0.044(2) 0.0232(18) 0.0272(18) 0.0021(15) 0.0081(16) 0.0031(15)
C40 0.098(4) 0.027(2) 0.064(3) 0.004(2) 0.048(3) 0.009(2)
O16 0.0258(12) 0.0261(12) 0.0194(11) -0.0001(9) 0.0041(10) -0.0020(9)
O17 0.0236(12) 0.0266(12) 0.0182(11) 0.0006(9) 0.0021(9) -0.0016(9)
C41 0.0240(16) 0.0258(17) 0.0183(15) -0.0007(13) -0.0008(13) 0.0003(13)
C42 0.059(3) 0.029(2) 0.033(2) -0.0066(17) 0.017(2) -0.0077(18)
P1 0.0262(15) 0.0334(16) 0.079(3) 0.000 0.000 -0.0014(12)
F1 0.040(4) 0.096(6) 0.135(7) -0.038(5) -0.025(4) -0.004(4)
F2 0.048(4) 0.034(4) 0.134(8) -0.006(4) 0.011(5) -0.006(3)
F3 0.050(5) 0.073(5) 0.097(6) 0.016(4) 0.024(4) 0.028(4)
P2 0.1029(18) 0.0745(14) 0.0277(8) 0.000 0.000 -0.0376(13)
F4 0.058(2) 0.146(4) 0.076(3) 0.010(3) -0.0016(19) 0.024(2)
F5 0.223(7) 0.082(3) 0.094(3) -0.006(3) 0.012(4) -0.062(4)
F6 0.268(8) 0.145(5) 0.087(3) 0.041(3) -0.110(4) -0.084(5)
P3 0.054(2) 0.050(2) 0.0432(19) 0.000 0.000 -0.0258(17)
F7 0.229(17) 0.153(12) 0.264(18) -0.013(12) 0.180(15) -0.028(11)
F8 0.170(9) 0.081(6) 0.092(6) 0.006(4) -0.035(6) -0.090(6)
F9 0.115(8) 0.230(14) 0.310(17) 0.235(14) -0.130(10) -0.112(9)
O18 0.39(3) 0.45(3) 0.140(11) 0.000 0.000 -0.34(3)
C43 0.527(18) 0.66(2) 0.102(9) 0.005(17) -0.028(15) -0.533
C44 0.127(8) 0.190(12) 0.103(7) -0.020(7) -0.001(6) -0.074(8)
C45 0.088(5) 0.075(4) 0.092(5) -0.010(4) 0.030(4) -0.003(4)
C46 0.105(7) 0.098(6) 0.119(7) 0.033(6) 0.004(6) -0.006(5)
O19 0.094(4) 0.096(4) 0.130(5) 0.022(4) -0.010(4) -0.002(3)
C47 0.088(5) 0.082(5) 0.079(5) -0.013(4) -0.007(4) 0.006(4)
C48 0.070(4) 0.099(6) 0.075(4) 0.000(4) -0.004(3) 0.005(4)
O20 0.136(16) 0.21(2) 0.098(13) 0.000 0.000 0.116(17)

loop_
_atom_type_symbol
_atom_type_description
_atom_type_scat_dispersion_real
_atom_type_scat_dispersion_imag
_atom_type_scat_source
C C 0.0033 0.0016 'International Tables Vol C Tables 4.2.6.8 and 6.1.1.4'
H H 0.0000 0.0000 'International Tables Vol C Tables 4.2.6.8 and 6.1.1.4'
F F 0.0171 0.0103 'International Tables Vol C Tables 4.2.6.8 and 6.1.1.4'
Gd Gd -0.1653 3.9035 'International Tables Vol C Tables 4.2.6.8 and 6.1.1.4'
N N 0.0061 0.0033 'International Tables Vol C Tables 4.2.6.8 and 6.1.1.4'
O O 0.0106 0.0060 'International Tables Vol C Tables 4.2.6.8 and 6.1.1.4'
P P 0.1023 0.0942 'International Tables Vol C Tables 4.2.6.8 and 6.1.1.4'
Zn Zn 0.2839 1.4301 'International Tables Vol C Tables 4.2.6.8 and 6.1.1.4'

loop_
_geom_angle_atom_site_label_1
_geom_angle_atom_site_label_2
_geom_angle_atom_site_label_3
_geom_angle
_geom_angle_site_symmetry_1
_geom_angle_site_symmetry_3
_geom_angle_publ_flag
O16 Gd1 O14 70.64(8) . . ?
O16 Gd1 O1 107.99(8) . . ?
O14 Gd1 O1 73.19(9) . . ?
O16 Gd1 O5 146.15(8) . . ?
O14 Gd1 O5 75.63(8) . . ?
O1 Gd1 O5 63.59(8) . . ?
O16 Gd1 O12 70.73(8) . . ?
O14 Gd1 O12 107.81(9) . . ?
O1 Gd1 O12 177.78(8) . . ?
O5 Gd1 O12 118.51(8) . . ?
O16 Gd1 O9 79.37(8) . . ?
O14 Gd1 O9 149.87(8) . . ?
O1 Gd1 O9 114.81(8) . . ?
O5 Gd1 O9 134.45(8) . . ?
O12 Gd1 O9 63.31(8) . . ?
O16 Gd1 O6 140.03(8) . . ?
O14 Gd1 O6 122.75(8) . . ?
O1 Gd1 O6 111.95(8) . . ?
O5 Gd1 O6 60.30(8) . . ?
O12 Gd1 O6 69.30(8) . . ?
O9 Gd1 O6 82.67(8) . . ?
O16 Gd1 O8 128.19(8) . . ?
O14 Gd1 O8 140.43(8) . . ?
O1 Gd1 O8 67.87(8) . . ?
O5 Gd1 O8 81.05(8) . . ?
O12 Gd1 O8 111.36(8) . . ?
O9 Gd1 O8 59.92(7) . . ?
O6 Gd1 O8 68.36(8) . . ?
O16 Gd1 O2 64.48(8) . . ?
O14 Gd1 O2 94.56(8) . . ?
O1 Gd1 O2 59.03(7) . . ?
O5 Gd1 O2 122.09(8) . . ?
O12 Gd1 O2 118.79(7) . . ?
O9 Gd1 O2 69.13(7) . . ?
O6 Gd1 O2 138.71(7) . . ?
O8 Gd1 O2 71.48(8) . . ?
O16 Gd1 O13 93.07(8) . . ?
O14 Gd1 O13 65.35(9) . . ?
O1 Gd1 O13 123.38(8) . . ?
O5 Gd1 O13 69.90(8) . . ?
O12 Gd1 O13 58.72(8) . . ?
O9 Gd1 O13 120.57(8) . . ?
O6 Gd1 O13 66.29(8) . . ?
O8 Gd1 O13 133.89(8) . . ?
O2 Gd1 O13 154.60(8) . . ?
O16 Gd1 Zn1 120.61(6) . . ?
O14 Gd1 Zn1 56.51(6) . . ?
O1 Gd1 Zn1 35.54(6) . . ?
O5 Gd1 Zn1 34.18(6) . . ?
O12 Gd1 Zn1 146.66(5) . . ?
O9 Gd1 Zn1 145.37(5) . . ?
O6 Gd1 Zn1 93.81(5) . . ?
O8 Gd1 Zn1 86.67(5) . . ?
O2 Gd1 Zn1 93.09(5) . . ?
O13 Gd1 Zn1 88.40(5) . . ?
O16 Gd1 Zn2 57.89(6) . . ?
O14 Gd1 Zn2 123.24(6) . . ?
O1 Gd1 Zn2 142.11(6) . . ?
O5 Gd1 Zn2 148.19(6) . . ?
O12 Gd1 Zn2 35.69(5) . . ?
O9 Gd1 Zn2 33.61(5) . . ?
O6 Gd1 Zn2 88.36(5) . . ?
O8 Gd1 Zn2 92.86(5) . . ?
O2 Gd1 Zn2 84.37(5) . . ?
O13 Gd1 Zn2 93.74(5) . . ?
Zn1 Gd1 Zn2 177.433(10) . . ?
O15 Zn1 O5 113.97(11) . . ?
O15 Zn1 N1 114.65(13) . . ?
O5 Zn1 N1 130.70(12) . . ?
O15 Zn1 O1 99.29(11) . . ?
O5 Zn1 O1 78.09(10) . . ?
N1 Zn1 O1 86.66(11) . . ?
O15 Zn1 N2 97.47(12) . . ?
O5 Zn1 N2 87.64(11) . . ?
N1 Zn1 N2 93.79(12) . . ?
O1 Zn1 N2 161.34(11) . . ?
O15 Zn1 Gd1 91.86(8) . . ?
O5 Zn1 Gd1 43.19(7) . . ?
N1 Zn1 Gd1 127.47(9) . . ?
O1 Zn1 Gd1 43.03(7) . . ?
N2 Zn1 Gd1 128.40(8) . . ?
O17 Zn2 O9 111.88(10) . . ?
O17 Zn2 N4 118.94(11) . . ?
O9 Zn2 N4 128.50(11) . . ?
O17 Zn2 O12 98.34(10) . . ?
O9 Zn2 O12 78.20(9) . . ?
N4 Zn2 O12 86.70(11) . . ?
O17 Zn2 N3 97.64(10) . . ?
O9 Zn2 N3 87.58(10) . . ?
N4 Zn2 N3 93.34(11) . . ?
O12 Zn2 N3 161.69(11) . . ?
O17 Zn2 Gd1 90.02(7) . . ?
O9 Zn2 Gd1 43.08(7) . . ?
N4 Zn2 Gd1 126.88(9) . . ?
O12 Zn2 Gd1 43.13(6) . . ?
N3 Zn2 Gd1 128.15(8) . . ?
C6 C1 C2 119.9(3) . . ?
C6 C1 C8 117.4(3) . . ?
C2 C1 C8 122.6(3) . . ?
O1 C2 C3 118.1(3) . . ?
O1 C2 C1 124.5(3) . . ?
C3 C2 C1 117.4(3) . . ?
C4 C3 O2 125.1(3) . . ?
C4 C3 C2 122.0(3) . . ?
O2 C3 C2 112.8(3) . . ?
C3 C4 C5 119.5(3) . . ?
C3 C4 H1 120.3 . . ?
C5 C4 H1 120.3 . . ?
C6 C5 C4 120.0(3) . . ?
C6 C5 H2 120.0 . . ?
C4 C5 H2 120.0 . . ?
C5 C6 C1 120.9(3) . . ?
C5 C6 H3 119.5 . . ?
C1 C6 H3 119.5 . . ?
C2 O1 Zn1 125.6(2) . . ?
C2 O1 Gd1 131.6(2) . . ?
Zn1 O1 Gd1 101.43(9) . . ?
C3 O2 C7 115.3(3) . . ?
C3 O2 Gd1 118.06(19) . . ?
C7 O2 Gd1 126.6(2) . . ?
O2 C7 H4 109.5 . . ?
O2 C7 H5 109.5 . . ?
H4 C7 H5 109.5 . . ?
O2 C7 H6 109.5 . . ?
H4 C7 H6 109.5 . . ?
H5 C7 H6 109.5 . . ?
N1 C8 C1 124.1(3) . . ?
N1 C8 H7 117.9 . . ?
C1 C8 H7 117.9 . . ?
C8 N1 O3 112.1(3) . . ?
C8 N1 Zn1 128.7(3) . . ?
O3 N1 Zn1 118.9(2) . . ?
N1 O3 C9 110.8(3) . . ?
O3 C9 C10 115.5(3) . . ?
O3 C9 H8 108.4 . . ?
C10 C9 H8 108.4 . . ?
O3 C9 H9 108.4 . . ?
C10 C9 H9 108.4 . . ?
H8 C9 H9 107.5 . . ?
O4 C10 C9 114.0(3) . . ?
O4 C10 H10 108.8 . . ?
C9 C10 H10 108.8 . . ?
O4 C10 H11 108.8 . . ?
C9 C10 H11 108.8 . . ?
H10 C10 H11 107.6 . . ?
N2 O4 C10 111.6(3) . . ?
C11 N2 O4 110.4(3) . . ?
C11 N2 Zn1 127.3(2) . . ?
O4 N2 Zn1 122.3(2) . . ?
N2 C11 C12 125.4(3) . . ?
N2 C11 H12 117.3 . . ?
C12 C11 H12 117.3 . . ?
C17 C12 C13 118.9(3) . . ?
C17 C12 C11 117.0(3) . . ?
C13 C12 C11 124.1(3) . . ?
O5 C13 C14 117.4(3) . . ?
O5 C13 C12 124.6(3) . . ?
C14 C13 C12 118.0(3) . . ?
C15 C14 O6 125.3(3) . . ?
C15 C14 C13 122.4(3) . . ?
O6 C14 C13 112.3(3) . . ?
C14 C15 C16 118.8(3) . . ?
C14 C15 H13 120.6 . . ?
C16 C15 H13 120.6 . . ?
C17 C16 C15 120.2(3) . . ?
C17 C16 H14 119.9 . . ?
C15 C16 H14 119.9 . . ?
C16 C17 C12 121.7(3) . . ?
C16 C17 H15 119.2 . . ?
C12 C17 H15 119.2 . . ?
C13 O5 Zn1 130.5(2) . . ?
C13 O5 Gd1 126.2(2) . . ?
Zn1 O5 Gd1 102.62(10) . . ?
C14 O6 C18 116.4(3) . . ?
C14 O6 Gd1 117.47(19) . . ?
C18 O6 Gd1 126.0(2) . . ?
O6 C18 C19 113.2(3) . . ?
O6 C18 H16 108.9 . . ?
C19 C18 H16 108.9 . . ?
O6 C18 H17 108.9 . . ?
C19 C18 H17 108.9 . . ?
H16 C18 H17 107.7 . . ?
O7 C19 C18 111.0(3) . . ?
O7 C19 H18 109.4 . . ?
C18 C19 H18 109.4 . . ?
O7 C19 H19 109.4 . . ?
C18 C19 H19 109.4 . . ?
H18 C19 H19 108.0 . . ?
C19 O7 C20 117.1(3) . . ?
O7 C20 C21 114.3(3) . . ?
O7 C20 H20 108.7 . . ?
C21 C20 H20 108.7 . . ?
O7 C20 H21 108.7 . . ?
C21 C20 H21 108.7 . . ?
H20 C20 H21 107.6 . . ?
O8 C21 C20 112.7(3) . . ?
O8 C21 H22 109.1 . . ?
C20 C21 H22 109.1 . . ?
O8 C21 H23 109.1 . . ?
C20 C21 H23 109.1 . . ?
H22 C21 H23 107.8 . . ?
C22 O8 C21 117.7(3) . . ?
C22 O8 Gd1 116.19(19) . . ?
C21 O8 Gd1 125.5(2) . . ?
C27 C22 O8 124.7(3) . . ?
C27 C22 C23 122.1(3) . . ?
O8 C22 C23 113.2(3) . . ?
O9 C23 C22 117.0(3) . . ?
O9 C23 C24 124.6(3) . . ?
C22 C23 C24 118.4(3) . . ?
C23 C24 C25 119.1(3) . . ?
C23 C24 C28 124.4(3) . . ?
C25 C24 C28 116.5(3) . . ?
C26 C25 C24 121.2(3) . . ?
C26 C25 H24 119.4 . . ?
C24 C25 H24 119.4 . . ?
C25 C26 C27 119.7(3) . . ?
C25 C26 H25 120.2 . . ?
C27 C26 H25 120.2 . . ?
C22 C27 C26 119.3(3) . . ?
C22 C27 H26 120.3 . . ?
C26 C27 H26 120.3 . . ?
C23 O9 Zn2 130.8(2) . . ?
C23 O9 Gd1 124.3(2) . . ?
Zn2 O9 Gd1 103.31(9) . . ?
N3 C28 C24 125.2(3) . . ?
N3 C28 H27 117.4 . . ?
C24 C28 H27 117.4 . . ?
C28 N3 O10 109.8(3) . . ?
C28 N3 Zn2 127.1(2) . . ?
O10 N3 Zn2 123.1(2) . . ?
N3 O10 C29 110.7(3) . . ?
O10 C29 C30 112.6(3) . . ?
O10 C29 H28 109.1 . . ?
C30 C29 H28 109.1 . . ?
O10 C29 H29 109.1 . . ?
C30 C29 H29 109.1 . . ?
H28 C29 H29 107.8 . . ?
O11 C30 C29 115.4(3) . . ?
O11 C30 H30 108.4 . . ?
C29 C30 H30 108.4 . . ?
O11 C30 H31 108.4 . . ?
C29 C30 H31 108.4 . . ?
H30 C30 H31 107.5 . . ?
N4 O11 C30 112.2(3) . . ?
C31 N4 O11 110.5(3) . . ?
C31 N4 Zn2 129.2(3) . . ?
O11 N4 Zn2 119.3(2) . . ?
N4 C31 C32 125.9(3) . . ?
N4 C31 H32 117.1 . . ?
C32 C31 H32 117.1 . . ?
C33 C32 C37 119.7(3) . . ?
C33 C32 C31 123.5(3) . . ?
C37 C32 C31 116.8(3) . . ?
O12 C33 C32 123.8(3) . . ?
O12 C33 C34 118.6(3) . . ?
C32 C33 C34 117.6(3) . . ?
C35 C34 O13 125.4(3) . . ?
C35 C34 C33 121.4(4) . . ?
O13 C34 C33 113.2(3) . . ?
C34 C35 C36 119.7(4) . . ?
C34 C35 H33 120.1 . . ?
C36 C35 H33 120.1 . . ?
C37 C36 C35 120.4(4) . . ?
C37 C36 H34 119.8 . . ?
C35 C36 H34 119.8 . . ?
C36 C37 C32 120.9(4) . . ?
C36 C37 H35 119.6 . . ?
C32 C37 H35 119.6 . . ?
C33 O12 Zn2 129.4(2) . . ?
C33 O12 Gd1 128.7(2) . . ?
Zn2 O12 Gd1 101.18(9) . . ?
C34 O13 C38 115.5(3) . . ?
C34 O13 Gd1 115.5(2) . . ?
C38 O13 Gd1 128.0(2) . . ?
O13 C38 H36 109.5 . . ?
O13 C38 H37 109.5 . . ?
H36 C38 H37 109.5 . . ?
O13 C38 H38 109.5 . . ?
H36 C38 H38 109.5 . . ?
H37 C38 H38 109.5 . . ?
C39 O14 Gd1 150.3(2) . . ?
C39 O15 Zn1 115.5(2) . . ?
O14 C39 O15 123.9(3) . . ?
O14 C39 C40 119.2(4) . . ?
O15 C39 C40 116.8(4) . . ?
C39 C40 H39 109.5 . . ?
C39 C40 H40 109.5 . . ?
H39 C40 H40 109.5 . . ?
C39 C40 H41 109.5 . . ?
H39 C40 H41 109.5 . . ?
H40 C40 H41 109.5 . . ?
C41 O16 Gd1 149.8(2) . . ?
C41 O17 Zn2 117.8(2) . . ?
O16 C41 O17 123.9(3) . . ?
O16 C41 C42 118.9(3) . . ?
O17 C41 C42 117.2(3) . . ?
C41 C42 H42 109.5 . . ?
C41 C42 H43 109.5 . . ?
H42 C42 H43 109.5 . . ?
C41 C42 H44 109.5 . . ?
H42 C42 H44 109.5 . . ?
H43 C42 H44 109.5 . . ?
F3 P1 F3 120.3(8) 11_666 12_656 ?
F3 P1 F3 70.1(3) 11_666 2_655 ?
F3 P1 F3 70.1(3) 12_656 2_655 ?
F3 P1 F3 70.1(3) 11_666 . ?
F3 P1 F3 70.1(3) 12_656 . ?
F3 P1 F3 93.6(7) 2_655 . ?
F3 P1 F2 150.8(7) 11_666 . ?
F3 P1 F2 91.4(5) 2_655 . ?
F3 P1 F2 89.5(5) . . ?
F3 P1 F2 150.8(7) 12_656 2_655 ?
F3 P1 F2 89.5(5) 2_655 2_655 ?
F3 P1 F2 91.4(5) . 2_655 ?
F2 P1 F2 178.7(8) . 2_655 ?
F3 P1 F1 107.9(5) 11_666 . ?
F3 P1 F1 114.4(5) 12_656 . ?
F3 P1 F1 175.3(5) 2_655 . ?
F3 P1 F1 89.6(5) . . ?
F2 P1 F1 92.1(5) . . ?
F2 P1 F1 86.9(5) 2_655 . ?
F3 P1 F1 114.4(5) 11_666 2_655 ?
F3 P1 F1 107.9(5) 12_656 2_655 ?
F3 P1 F1 89.6(5) 2_655 2_655 ?
F3 P1 F1 175.3(5) . 2_655 ?
F2 P1 F1 86.9(5) . 2_655 ?
F2 P1 F1 92.1(5) 2_655 2_655 ?
F1 P1 F1 87.3(7) . 2_655 ?
F3 P1 P1 60.1(4) 11_666 11_666 ?
F3 P1 P1 60.1(4) 12_656 11_666 ?
F3 P1 P1 46.8(4) 2_655 11_666 ?
F3 P1 P1 46.8(4) . 11_666 ?
F2 P1 P1 90.7(4) . 11_666 ?
F2 P1 P1 90.7(4) 2_655 11_666 ?
F1 P1 P1 136.3(3) . 11_666 ?
F1 P1 P1 136.3(3) 2_655 11_666 ?
F3 F2 P1 56.9(9) 12_656 . ?
F2 F3 P1 92.6(12) 11_666 11_666 ?
F2 F3 P1 165.4(14) 11_666 . ?
P1 F3 P1 73.1(5) 11_666 . ?
F2 F3 F3 123.2(15) 11_666 11_666 ?
P1 F3 F3 62.0(3) 11_666 11_666 ?
P1 F3 F3 47.9(4) . 11_666 ?
F2 F3 F3 127.4(13) 11_666 12_656 ?
P1 F3 F3 62.0(3) 11_666 12_656 ?
P1 F3 F3 47.9(4) . 12_656 ?
F3 F3 F3 86.4(3) 11_666 12_656 ?
F5 P2 F5 179.2(4) 2_655 . ?
F5 P2 F4 89.5(3) 2_655 2_655 ?
F5 P2 F4 89.9(3) . 2_655 ?
F5 P2 F4 89.9(3) 2_655 . ?
F5 P2 F4 89.5(3) . . ?
F4 P2 F4 86.3(3) 2_655 . ?
F5 P2 F6 90.0(3) 2_655 . ?
F5 P2 F6 90.6(3) . . ?
F4 P2 F6 176.2(3) 2_655 . ?
F4 P2 F6 90.0(3) . . ?
F5 P2 F6 90.6(3) 2_655 2_655 ?
F5 P2 F6 90.0(3) . 2_655 ?
F4 P2 F6 90.0(3) 2_655 2_655 ?
F4 P2 F6 176.2(3) . 2_655 ?
F6 P2 F6 93.8(6) . 2_655 ?
F9 P3 F9 100.5(14) . 2_655 ?
F9 P3 F7 87.8(8) . . ?
F9 P3 F7 169.4(10) 2_655 . ?
F9 P3 F7 169.4(10) . 2_655 ?
F9 P3 F7 87.8(8) 2_655 2_655 ?
F7 P3 F7 84.6(14) . 2_655 ?
F9 P3 F8 98.1(5) . . ?
F9 P3 F8 84.8(6) 2_655 . ?
F7 P3 F8 87.7(6) . . ?
F7 P3 F8 89.0(6) 2_655 . ?
F9 P3 F8 84.8(6) . 2_655 ?
F9 P3 F8 98.1(5) 2_655 2_655 ?
F7 P3 F8 89.0(6) . 2_655 ?
F7 P3 F8 87.7(6) 2_655 2_655 ?
F8 P3 F8 175.5(7) . 2_655 ?
C43 O18 C43 113.5(15) . 2_655 ?
O18 C43 C44 109.8(11) . . ?
O18 C43 H45 109.7 . . ?
C44 C43 H45 109.7 . . ?
O18 C43 H46 109.7 . . ?
C44 C43 H46 109.7 . . ?
H45 C43 H46 108.2 . . ?
C43 C44 H47 109.5 . . ?
C43 C44 H48 109.5 . . ?
H47 C44 H48 109.5 . . ?
C43 C44 H49 109.5 . . ?
H47 C44 H49 109.5 . . ?
H48 C44 H49 109.5 . . ?
C46 C45 H50 109.5 . . ?
C46 C45 H51 109.5 . . ?
H50 C45 H51 109.5 . . ?
C46 C45 H52 109.5 . . ?
H50 C45 H52 109.5 . . ?
H51 C45 H52 109.5 . . ?
O19 C46 C45 110.1(8) . . ?
O19 C46 H53 109.6 . . ?
C45 C46 H53 109.6 . . ?
O19 C46 H54 109.6 . . ?
C45 C46 H54 109.6 . . ?
H53 C46 H54 108.1 . . ?
C47 O19 C46 113.8(7) . . ?
O19 C47 C48 111.7(7) . . ?
O19 C47 H55 109.3 . . ?
C48 C47 H55 109.3 . . ?
O19 C47 H56 109.3 . . ?
C48 C47 H56 109.3 . . ?
H55 C47 H56 107.9 . . ?
C47 C48 H57 109.5 . . ?
C47 C48 H58 109.5 . . ?
H57 C48 H58 109.5 . . ?
C47 C48 H59 109.5 . . ?
H57 C48 H59 109.5 . . ?
H58 C48 H59 109.5 . . ?

loop_
_geom_bond_atom_site_label_1
_geom_bond_atom_site_label_2
_geom_bond_distance
_geom_bond_site_symmetry_2
_geom_bond_publ_flag
Gd1 O16 2.360(2) . ?
Gd1 O14 2.368(2) . ?
Gd1 O1 2.404(2) . ?
Gd1 O5 2.422(2) . ?
Gd1 O12 2.428(2) . ?
Gd1 O9 2.445(2) . ?
Gd1 O6 2.646(2) . ?
Gd1 O8 2.653(2) . ?
Gd1 O2 2.764(2) . ?
Gd1 O13 2.810(2) . ?
Gd1 Zn1 3.4531(5) . ?
Gd1 Zn2 3.4841(5) . ?
Zn1 O15 1.971(3) . ?
Zn1 O5 1.988(2) . ?
Zn1 N1 2.030(3) . ?
Zn1 O1 2.048(2) . ?
Zn1 N2 2.123(3) . ?
Zn2 O17 1.982(2) . ?
Zn2 O9 1.982(2) . ?
Zn2 N4 2.045(3) . ?
Zn2 O12 2.072(2) . ?
Zn2 N3 2.134(3) . ?
C1 C6 1.408(5) . ?
C1 C2 1.412(5) . ?
C1 C8 1.448(5) . ?
C2 O1 1.311(4) . ?
C2 C3 1.411(5) . ?
C3 C4 1.373(5) . ?
C3 O2 1.375(4) . ?
C4 C5 1.406(5) . ?
C4 H1 0.9500 . ?
C5 C6 1.366(6) . ?
C5 H2 0.9500 . ?
C6 H3 0.9500 . ?
O2 C7 1.440(4) . ?
C7 H4 0.9800 . ?
C7 H5 0.9800 . ?
C7 H6 0.9800 . ?
C8 N1 1.285(5) . ?
C8 H7 0.9500 . ?
N1 O3 1.428(4) . ?
O3 C9 1.435(5) . ?
C9 C10 1.509(6) . ?
C9 H8 0.9900 . ?
C9 H9 0.9900 . ?
C10 O4 1.428(5) . ?
C10 H10 0.9900 . ?
C10 H11 0.9900 . ?
O4 N2 1.412(4) . ?
N2 C11 1.278(5) . ?
C11 C12 1.449(5) . ?
C11 H12 0.9500 . ?
C12 C17 1.407(5) . ?
C12 C13 1.413(5) . ?
C13 O5 1.323(4) . ?
C13 C14 1.412(5) . ?
C14 C15 1.380(5) . ?
C14 O6 1.395(4) . ?
C15 C16 1.400(5) . ?
C15 H13 0.9500 . ?
C16 C17 1.373(6) . ?
C16 H14 0.9500 . ?
C17 H15 0.9500 . ?
O6 C18 1.445(4) . ?
C18 C19 1.513(5) . ?
C18 H16 0.9900 . ?
C18 H17 0.9900 . ?
C19 O7 1.423(5) . ?
C19 H18 0.9900 . ?
C19 H19 0.9900 . ?
O7 C20 1.433(6) . ?
C20 C21 1.532(6) . ?
C20 H20 0.9900 . ?
C20 H21 0.9900 . ?
C21 O8 1.441(4) . ?
C21 H22 0.9900 . ?
C21 H23 0.9900 . ?
O8 C22 1.385(4) . ?
C22 C27 1.379(5) . ?
C22 C23 1.401(5) . ?
C23 O9 1.330(4) . ?
C23 C24 1.403(5) . ?
C24 C25 1.415(5) . ?
C24 C28 1.449(5) . ?
C25 C26 1.375(5) . ?
C25 H24 0.9500 . ?
C26 C27 1.401(5) . ?
C26 H25 0.9500 . ?
C27 H26 0.9500 . ?
C28 N3 1.281(5) . ?
C28 H27 0.9500 . ?
N3 O10 1.414(4) . ?
O10 C29 1.428(5) . ?
C29 C30 1.509(6) . ?
C29 H28 0.9900 . ?
C29 H29 0.9900 . ?
C30 O11 1.437(5) . ?
C30 H30 0.9900 . ?
C30 H31 0.9900 . ?
O11 N4 1.427(4) . ?
N4 C31 1.285(5) . ?
C31 C32 1.445(5) . ?
C31 H32 0.9500 . ?
C32 C33 1.410(5) . ?
C32 C37 1.414(5) . ?
C33 O12 1.314(4) . ?
C33 C34 1.417(5) . ?
C34 C35 1.373(5) . ?
C34 O13 1.375(5) . ?
C35 C36 1.400(6) . ?
C35 H33 0.9500 . ?
C36 C37 1.354(6) . ?
C36 H34 0.9500 . ?
C37 H35 0.9500 . ?
O13 C38 1.442(4) . ?
C38 H36 0.9800 . ?
C38 H37 0.9800 . ?
C38 H38 0.9800 . ?
O14 C39 1.246(5) . ?
O15 C39 1.276(5) . ?
C39 C40 1.504(6) . ?
C40 H39 0.9800 . ?
C40 H40 0.9800 . ?
C40 H41 0.9800 . ?
O16 C41 1.247(4) . ?
O17 C41 1.281(4) . ?
C41 C42 1.501(5) . ?
C42 H42 0.9800 . ?
C42 H43 0.9800 . ?
C42 H44 0.9800 . ?
P1 F3 1.337(9) 11_666 ?
P1 F3 1.337(9) 12_656 ?
P1 F3 1.590(8) 2_655 ?
P1 F3 1.590(8) . ?
P1 F2 1.595(7) . ?
P1 F2 1.595(7) 2_655 ?
P1 F1 1.640(8) . ?
P1 F1 1.640(8) 2_655 ?
P1 P1 1.754(9) 11_666 ?
F2 F3 0.811(10) 12_656 ?
F3 F2 0.811(10) 11_666 ?
F3 P1 1.337(9) 11_666 ?
F3 F3 1.693(11) 11_666 ?
F3 F3 1.693(11) 12_656 ?
P2 F5 1.556(4) 2_655 ?
P2 F5 1.556(4) . ?
P2 F4 1.580(4) 2_655 ?
P2 F4 1.580(4) . ?
P2 F6 1.581(5) . ?
P2 F6 1.581(5) 2_655 ?
P3 F9 1.500(8) . ?
P3 F9 1.500(8) 2_655 ?
P3 F7 1.511(10) . ?
P3 F7 1.511(10) 2_655 ?
P3 F8 1.576(6) . ?
P3 F8 1.576(6) 2_655 ?
O18 C43 1.423(14) . ?
O18 C43 1.423(14) 2_655 ?
C43 C44 1.438(15) . ?
C43 H45 0.9900 . ?
C43 H46 0.9900 . ?
C44 H47 0.9800 . ?
C44 H48 0.9800 . ?
C44 H49 0.9800 . ?
C45 C46 1.488(11) . ?
C45 H50 0.9800 . ?
C45 H51 0.9800 . ?
C45 H52 0.9800 . ?
C46 O19 1.452(10) . ?
C46 H53 0.9900 . ?
C46 H54 0.9900 . ?
O19 C47 1.390(9) . ?
C47 C48 1.439(10) . ?
C47 H55 0.9900 . ?
C47 H56 0.9900 . ?
C48 H57 0.9800 . ?
C48 H58 0.9800 . ?
C48 H59 0.9800 . ?

loop_
_geom_torsion_atom_site_label_1
_geom_torsion_atom_site_label_2
_geom_torsion_atom_site_label_3
_geom_torsion_atom_site_label_4
_geom_torsion
_geom_torsion_site_symmetry_1
_geom_torsion_site_symmetry_2
_geom_torsion_site_symmetry_3
_geom_torsion_site_symmetry_4
_geom_torsion_publ_flag
O16 Gd1 Zn1 O15 -23.82(11) . . . . ?
O14 Gd1 Zn1 O15 7.61(12) . . . . ?
O1 Gd1 Zn1 O15 -101.64(14) . . . . ?
O5 Gd1 Zn1 O15 123.99(14) . . . . ?
O12 Gd1 Zn1 O15 77.82(14) . . . . ?
O9 Gd1 Zn1 O15 -142.48(13) . . . . ?
O6 Gd1 Zn1 O15 134.91(10) . . . . ?
O8 Gd1 Zn1 O15 -157.06(11) . . . . ?
O2 Gd1 Zn1 O15 -85.83(10) . . . . ?
O13 Gd1 Zn1 O15 68.80(10) . . . . ?
O16 Gd1 Zn1 O5 -147.81(12) . . . . ?
O14 Gd1 Zn1 O5 -116.39(13) . . . . ?
O1 Gd1 Zn1 O5 134.37(14) . . . . ?
O12 Gd1 Zn1 O5 -46.18(15) . . . . ?
O9 Gd1 Zn1 O5 93.52(14) . . . . ?
O6 Gd1 Zn1 O5 10.91(12) . . . . ?
O8 Gd1 Zn1 O5 78.95(12) . . . . ?
O2 Gd1 Zn1 O5 150.18(12) . . . . ?
O13 Gd1 Zn1 O5 -55.19(12) . . . . ?
O16 Gd1 Zn1 N1 99.60(14) . . . . ?
O14 Gd1 Zn1 N1 131.02(14) . . . . ?
O1 Gd1 Zn1 N1 21.78(15) . . . . ?
O5 Gd1 Zn1 N1 -112.59(16) . . . . ?
O12 Gd1 Zn1 N1 -158.77(15) . . . . ?
O9 Gd1 Zn1 N1 -19.07(15) . . . . ?
O6 Gd1 Zn1 N1 -101.68(13) . . . . ?
O8 Gd1 Zn1 N1 -33.64(13) . . . . ?
O2 Gd1 Zn1 N1 37.59(13) . . . . ?
O13 Gd1 Zn1 N1 -167.78(13) . . . . ?
O16 Gd1 Zn1 O1 77.82(12) . . . . ?
O14 Gd1 Zn1 O1 109.24(13) . . . . ?
O5 Gd1 Zn1 O1 -134.37(14) . . . . ?
O12 Gd1 Zn1 O1 179.45(14) . . . . ?
O9 Gd1 Zn1 O1 -40.84(14) . . . . ?
O6 Gd1 Zn1 O1 -123.45(11) . . . . ?
O8 Gd1 Zn1 O1 -55.42(12) . . . . ?
O2 Gd1 Zn1 O1 15.81(11) . . . . ?
O13 Gd1 Zn1 O1 170.44(11) . . . . ?
O16 Gd1 Zn1 N2 -124.87(13) . . . . ?
O14 Gd1 Zn1 N2 -93.44(13) . . . . ?
O1 Gd1 Zn1 N2 157.31(15) . . . . ?
O5 Gd1 Zn1 N2 22.94(15) . . . . ?
O12 Gd1 Zn1 N2 -23.23(15) . . . . ?
O9 Gd1 Zn1 N2 116.47(14) . . . . ?
O6 Gd1 Zn1 N2 33.86(12) . . . . ?
O8 Gd1 Zn1 N2 101.89(12) . . . . ?
O2 Gd1 Zn1 N2 173.12(12) . . . . ?
O13 Gd1 Zn1 N2 -32.25(12) . . . . ?
O16 Gd1 Zn2 O17 -0.36(10) . . . . ?
O14 Gd1 Zn2 O17 -28.83(11) . . . . ?
O1 Gd1 Zn2 O17 77.36(12) . . . . ?
O5 Gd1 Zn2 O17 -148.40(13) . . . . ?
O12 Gd1 Zn2 O17 -102.24(12) . . . . ?
O9 Gd1 Zn2 O17 123.05(12) . . . . ?
O6 Gd1 Zn2 O17 -157.75(9) . . . . ?
O8 Gd1 Zn2 O17 134.01(9) . . . . ?
O2 Gd1 Zn2 O17 62.94(9) . . . . ?
O13 Gd1 Zn2 O17 -91.64(9) . . . . ?
O16 Gd1 Zn2 O9 -123.41(12) . . . . ?
O14 Gd1 Zn2 O9 -151.88(13) . . . . ?
O1 Gd1 Zn2 O9 -45.69(14) . . . . ?
O5 Gd1 Zn2 O9 88.54(15) . . . . ?
O12 Gd1 Zn2 O9 134.71(14) . . . . ?
O6 Gd1 Zn2 O9 79.20(11) . . . . ?
O8 Gd1 Zn2 O9 10.96(11) . . . . ?
O2 Gd1 Zn2 O9 -60.11(11) . . . . ?
O13 Gd1 Zn2 O9 145.31(12) . . . . ?
O16 Gd1 Zn2 N4 126.89(13) . . . . ?
O14 Gd1 Zn2 N4 98.42(13) . . . . ?
O1 Gd1 Zn2 N4 -155.39(14) . . . . ?
O5 Gd1 Zn2 N4 -21.16(15) . . . . ?
O12 Gd1 Zn2 N4 25.01(14) . . . . ?
O9 Gd1 Zn2 N4 -109.70(15) . . . . ?
O6 Gd1 Zn2 N4 -30.50(12) . . . . ?
O8 Gd1 Zn2 N4 -98.74(12) . . . . ?
O2 Gd1 Zn2 N4 -169.81(12) . . . . ?
O13 Gd1 Zn2 N4 35.61(12) . . . . ?
O16 Gd1 Zn2 O12 101.87(12) . . . . ?
O14 Gd1 Zn2 O12 73.40(13) . . . . ?
O1 Gd1 Zn2 O12 179.60(13) . . . . ?
O5 Gd1 Zn2 O12 -46.17(15) . . . . ?
O9 Gd1 Zn2 O12 -134.71(14) . . . . ?
O6 Gd1 Zn2 O12 -55.52(11) . . . . ?
O8 Gd1 Zn2 O12 -123.75(11) . . . . ?
O2 Gd1 Zn2 O12 165.18(11) . . . . ?
O13 Gd1 Zn2 O12 10.59(11) . . . . ?
O16 Gd1 Zn2 N3 -100.11(12) . . . . ?
O14 Gd1 Zn2 N3 -128.58(13) . . . . ?
O1 Gd1 Zn2 N3 -22.38(14) . . . . ?
O5 Gd1 Zn2 N3 111.85(15) . . . . ?
O12 Gd1 Zn2 N3 158.02(14) . . . . ?
O9 Gd1 Zn2 N3 23.30(14) . . . . ?
O6 Gd1 Zn2 N3 102.50(11) . . . . ?
O8 Gd1 Zn2 N3 34.27(12) . . . . ?
O2 Gd1 Zn2 N3 -36.80(11) . . . . ?
O13 Gd1 Zn2 N3 168.61(11) . . . . ?
C6 C1 C2 O1 177.1(3) . . . . ?
C8 C1 C2 O1 -3.6(6) . . . . ?
C6 C1 C2 C3 -3.6(5) . . . . ?
C8 C1 C2 C3 175.7(3) . . . . ?
O1 C2 C3 C4 -174.3(3) . . . . ?
C1 C2 C3 C4 6.3(5) . . . . ?
O1 C2 C3 O2 3.7(4) . . . . ?
C1 C2 C3 O2 -175.7(3) . . . . ?
O2 C3 C4 C5 178.0(3) . . . . ?
C2 C3 C4 C5 -4.3(6) . . . . ?
C3 C4 C5 C6 -0.5(6) . . . . ?
C4 C5 C6 C1 3.1(6) . . . . ?
C2 C1 C6 C5 -1.0(6) . . . . ?
C8 C1 C6 C5 179.7(4) . . . . ?
C3 C2 O1 Zn1 156.6(2) . . . . ?
C1 C2 O1 Zn1 -24.0(5) . . . . ?
C3 C2 O1 Gd1 -7.7(5) . . . . ?
C1 C2 O1 Gd1 171.7(2) . . . . ?
O15 Zn1 O1 C2 -85.4(3) . . . . ?
O5 Zn1 O1 C2 161.9(3) . . . . ?
N1 Zn1 O1 C2 29.1(3) . . . . ?
N2 Zn1 O1 C2 121.0(4) . . . . ?
Gd1 Zn1 O1 C2 -168.1(3) . . . . ?
O15 Zn1 O1 Gd1 82.71(11) . . . . ?
O5 Zn1 O1 Gd1 -30.00(9) . . . . ?
N1 Zn1 O1 Gd1 -162.84(12) . . . . ?
N2 Zn1 O1 Gd1 -70.9(4) . . . . ?
O16 Gd1 O1 C2 49.2(3) . . . . ?
O14 Gd1 O1 C2 111.7(3) . . . . ?
O5 Gd1 O1 C2 -166.4(3) . . . . ?
O9 Gd1 O1 C2 -37.2(3) . . . . ?
O6 Gd1 O1 C2 -129.2(3) . . . . ?
O8 Gd1 O1 C2 -75.5(3) . . . . ?
O2 Gd1 O1 C2 5.5(3) . . . . ?
O13 Gd1 O1 C2 155.5(3) . . . . ?
Zn1 Gd1 O1 C2 167.0(3) . . . . ?
Zn2 Gd1 O1 C2 -11.3(3) . . . . ?
O16 Gd1 O1 Zn1 -117.81(10) . . . . ?
O14 Gd1 O1 Zn1 -55.34(10) . . . . ?
O5 Gd1 O1 Zn1 26.64(9) . . . . ?
O9 Gd1 O1 Zn1 155.83(8) . . . . ?
O6 Gd1 O1 Zn1 63.84(11) . . . . ?
O8 Gd1 O1 Zn1 117.46(11) . . . . ?
O2 Gd1 O1 Zn1 -161.50(13) . . . . ?
O13 Gd1 O1 Zn1 -11.47(14) . . . . ?
Zn2 Gd1 O1 Zn1 -178.296(18) . . . . ?
C4 C3 O2 C7 -1.6(5) . . . . ?
C2 C3 O2 C7 -179.5(3) . . . . ?
C4 C3 O2 Gd1 178.4(3) . . . . ?
C2 C3 O2 Gd1 0.5(4) . . . . ?
O16 Gd1 O2 C3 -135.9(2) . . . . ?
O14 Gd1 O2 C3 -69.9(2) . . . . ?
O1 Gd1 O2 C3 -2.6(2) . . . . ?
O5 Gd1 O2 C3 6.0(3) . . . . ?
O12 Gd1 O2 C3 176.9(2) . . . . ?
O9 Gd1 O2 C3 136.2(2) . . . . ?
O6 Gd1 O2 C3 86.1(2) . . . . ?
O8 Gd1 O2 C3 72.2(2) . . . . ?
O13 Gd1 O2 C3 -106.0(3) . . . . ?
Zn1 Gd1 O2 C3 -13.3(2) . . . . ?
Zn2 Gd1 O2 C3 167.1(2) . . . . ?
O16 Gd1 O2 C7 44.1(3) . . . . ?
O14 Gd1 O2 C7 110.1(3) . . . . ?
O1 Gd1 O2 C7 177.4(3) . . . . ?
O5 Gd1 O2 C7 -174.0(2) . . . . ?
O12 Gd1 O2 C7 -3.1(3) . . . . ?
O9 Gd1 O2 C7 -43.8(3) . . . . ?
O6 Gd1 O2 C7 -93.9(3) . . . . ?
O8 Gd1 O2 C7 -107.8(3) . . . . ?
O13 Gd1 O2 C7 74.0(3) . . . . ?
Zn1 Gd1 O2 C7 166.7(3) . . . . ?
Zn2 Gd1 O2 C7 -12.9(3) . . . . ?
C6 C1 C8 N1 -163.7(4) . . . . ?
C2 C1 C8 N1 17.0(6) . . . . ?
C1 C8 N1 O3 -174.2(3) . . . . ?
C1 C8 N1 Zn1 -0.5(6) . . . . ?
O15 Zn1 N1 C8 81.4(4) . . . . ?
O5 Zn1 N1 C8 -88.5(4) . . . . ?
O1 Zn1 N1 C8 -17.3(3) . . . . ?
N2 Zn1 N1 C8 -178.6(3) . . . . ?
Gd1 Zn1 N1 C8 -32.0(4) . . . . ?
O15 Zn1 N1 O3 -105.3(3) . . . . ?
O5 Zn1 N1 O3 84.9(3) . . . . ?
O1 Zn1 N1 O3 156.0(3) . . . . ?
N2 Zn1 N1 O3 -5.3(3) . . . . ?
Gd1 Zn1 N1 O3 141.3(2) . . . . ?
C8 N1 O3 C9 -106.8(4) . . . . ?
Zn1 N1 O3 C9 78.8(3) . . . . ?
N1 O3 C9 C10 -54.2(5) . . . . ?
O3 C9 C10 O4 -59.8(5) . . . . ?
C9 C10 O4 N2 81.0(4) . . . . ?
C10 O4 N2 C11 -171.7(3) . . . . ?
C10 O4 N2 Zn1 11.1(4) . . . . ?
O15 Zn1 N2 C11 -117.0(3) . . . . ?
O5 Zn1 N2 C11 -3.1(3) . . . . ?
N1 Zn1 N2 C11 127.6(3) . . . . ?
O1 Zn1 N2 C11 36.8(5) . . . . ?
Gd1 Zn1 N2 C11 -18.6(4) . . . . ?
O15 Zn1 N2 O4 59.8(3) . . . . ?
O5 Zn1 N2 O4 173.7(3) . . . . ?
N1 Zn1 N2 O4 -55.7(3) . . . . ?
O1 Zn1 N2 O4 -146.4(3) . . . . ?
Gd1 Zn1 N2 O4 158.2(2) . . . . ?
O4 N2 C11 C12 -178.5(3) . . . . ?
Zn1 N2 C11 C12 -1.4(5) . . . . ?
N2 C11 C12 C17 -177.4(4) . . . . ?
N2 C11 C12 C13 3.1(6) . . . . ?
C17 C12 C13 O5 -177.3(3) . . . . ?
C11 C12 C13 O5 2.2(5) . . . . ?
C17 C12 C13 C14 1.7(5) . . . . ?
C11 C12 C13 C14 -178.8(3) . . . . ?
O5 C13 C14 C15 176.3(3) . . . . ?
C12 C13 C14 C15 -2.8(5) . . . . ?
O5 C13 C14 O6 -2.8(4) . . . . ?
C12 C13 C14 O6 178.2(3) . . . . ?
O6 C14 C15 C16 -179.7(3) . . . . ?
C13 C14 C15 C16 1.4(5) . . . . ?
C14 C15 C16 C17 1.2(5) . . . . ?
C15 C16 C17 C12 -2.2(6) . . . . ?
C13 C12 C17 C16 0.7(5) . . . . ?
C11 C12 C17 C16 -178.8(3) . . . . ?
C14 C13 O5 Zn1 171.7(2) . . . . ?
C12 C13 O5 Zn1 -9.3(5) . . . . ?
C14 C13 O5 Gd1 -19.7(4) . . . . ?
C12 C13 O5 Gd1 159.3(2) . . . . ?
O15 Zn1 O5 C13 105.5(3) . . . . ?
N1 Zn1 O5 C13 -84.6(3) . . . . ?
O1 Zn1 O5 C13 -159.5(3) . . . . ?
N2 Zn1 O5 C13 8.4(3) . . . . ?
Gd1 Zn1 O5 C13 170.6(3) . . . . ?
O15 Zn1 O5 Gd1 -65.07(13) . . . . ?
N1 Zn1 O5 Gd1 104.83(14) . . . . ?
O1 Zn1 O5 Gd1 29.90(9) . . . . ?
N2 Zn1 O5 Gd1 -162.20(11) . . . . ?
O16 Gd1 O5 C13 -115.7(3) . . . . ?
O14 Gd1 O5 C13 -120.6(3) . . . . ?
O1 Gd1 O5 C13 161.2(3) . . . . ?
O12 Gd1 O5 C13 -17.9(3) . . . . ?
O9 Gd1 O5 C13 61.5(3) . . . . ?
O6 Gd1 O5 C13 21.5(2) . . . . ?
O8 Gd1 O5 C13 91.6(3) . . . . ?
O2 Gd1 O5 C13 153.0(2) . . . . ?
O13 Gd1 O5 C13 -52.0(2) . . . . ?
Zn1 Gd1 O5 C13 -171.1(3) . . . . ?
Zn2 Gd1 O5 C13 10.7(3) . . . . ?
O16 Gd1 O5 Zn1 55.39(19) . . . . ?
O14 Gd1 O5 Zn1 50.46(10) . . . . ?
O1 Gd1 O5 Zn1 -27.64(9) . . . . ?
O12 Gd1 O5 Zn1 153.18(9) . . . . ?
O9 Gd1 O5 Zn1 -127.38(10) . . . . ?
O6 Gd1 O5 Zn1 -167.44(13) . . . . ?
O8 Gd1 O5 Zn1 -97.31(10) . . . . ?
O2 Gd1 O5 Zn1 -35.88(13) . . . . ?
O13 Gd1 O5 Zn1 119.07(11) . . . . ?
Zn2 Gd1 O5 Zn1 -178.21(2) . . . . ?
C15 C14 O6 C18 18.0(5) . . . . ?
C13 C14 O6 C18 -163.0(3) . . . . ?
C15 C14 O6 Gd1 -158.6(3) . . . . ?
C13 C14 O6 Gd1 20.4(3) . . . . ?
O16 Gd1 O6 C14 122.9(2) . . . . ?
O14 Gd1 O6 C14 24.1(2) . . . . ?
O1 Gd1 O6 C14 -59.5(2) . . . . ?
O5 Gd1 O6 C14 -21.0(2) . . . . ?
O12 Gd1 O6 C14 122.4(2) . . . . ?
O9 Gd1 O6 C14 -173.4(2) . . . . ?
O8 Gd1 O6 C14 -112.9(2) . . . . ?
O2 Gd1 O6 C14 -127.1(2) . . . . ?
O13 Gd1 O6 C14 58.6(2) . . . . ?
Zn1 Gd1 O6 C14 -28.0(2) . . . . ?
Zn2 Gd1 O6 C14 153.4(2) . . . . ?
O16 Gd1 O6 C18 -53.3(3) . . . . ?
O14 Gd1 O6 C18 -152.1(3) . . . . ?
O1 Gd1 O6 C18 124.3(3) . . . . ?
O5 Gd1 O6 C18 162.8(3) . . . . ?
O12 Gd1 O6 C18 -53.8(3) . . . . ?
O9 Gd1 O6 C18 10.4(3) . . . . ?
O8 Gd1 O6 C18 70.9(3) . . . . ?
O2 Gd1 O6 C18 56.7(3) . . . . ?
O13 Gd1 O6 C18 -117.6(3) . . . . ?
Zn1 Gd1 O6 C18 155.8(3) . . . . ?
Zn2 Gd1 O6 C18 -22.8(3) . . . . ?
C14 O6 C18 C19 68.2(4) . . . . ?
Gd1 O6 C18 C19 -115.6(3) . . . . ?
O6 C18 C19 O7 80.2(4) . . . . ?
C18 C19 O7 C20 -108.4(4) . . . . ?
C19 O7 C20 C21 82.7(4) . . . . ?
O7 C20 C21 O8 34.9(5) . . . . ?
C20 C21 O8 C22 48.0(5) . . . . ?
C20 C21 O8 Gd1 -122.6(3) . . . . ?
O16 Gd1 O8 C22 18.1(3) . . . . ?
O14 Gd1 O8 C22 124.9(2) . . . . ?
O1 Gd1 O8 C22 114.1(2) . . . . ?
O5 Gd1 O8 C22 179.1(2) . . . . ?
O12 Gd1 O8 C22 -63.7(2) . . . . ?
O9 Gd1 O8 C22 -25.3(2) . . . . ?
O6 Gd1 O8 C22 -119.4(2) . . . . ?
O2 Gd1 O8 C22 50.8(2) . . . . ?
O13 Gd1 O8 C22 -130.3(2) . . . . ?
Zn1 Gd1 O8 C22 145.2(2) . . . . ?
Zn2 Gd1 O8 C22 -32.3(2) . . . . ?
O16 Gd1 O8 C21 -171.2(3) . . . . ?
O14 Gd1 O8 C21 -64.3(3) . . . . ?
O1 Gd1 O8 C21 -75.2(3) . . . . ?
O5 Gd1 O8 C21 -10.1(3) . . . . ?
O12 Gd1 O8 C21 107.1(3) . . . . ?
O9 Gd1 O8 C21 145.4(3) . . . . ?
O6 Gd1 O8 C21 51.4(3) . . . . ?
O2 Gd1 O8 C21 -138.5(3) . . . . ?
O13 Gd1 O8 C21 40.5(3) . . . . ?
Zn1 Gd1 O8 C21 -44.1(3) . . . . ?
Zn2 Gd1 O8 C21 138.5(3) . . . . ?
C21 O8 C22 C27 34.2(5) . . . . ?
Gd1 O8 C22 C27 -154.3(3) . . . . ?
C21 O8 C22 C23 -146.8(3) . . . . ?
Gd1 O8 C22 C23 24.7(3) . . . . ?
C27 C22 C23 O9 175.8(3) . . . . ?
O8 C22 C23 O9 -3.3(4) . . . . ?
C27 C22 C23 C24 -4.6(5) . . . . ?
O8 C22 C23 C24 176.3(3) . . . . ?
O9 C23 C24 C25 -176.2(3) . . . . ?
C22 C23 C24 C25 4.3(5) . . . . ?
O9 C23 C24 C28 5.2(5) . . . . ?
C22 C23 C24 C28 -174.3(3) . . . . ?
C23 C24 C25 C26 -1.2(5) . . . . ?
C28 C24 C25 C26 177.5(3) . . . . ?
C24 C25 C26 C27 -1.8(5) . . . . ?
O8 C22 C27 C26 -179.4(3) . . . . ?
C23 C22 C27 C26 1.6(5) . . . . ?
C25 C26 C27 C22 1.6(5) . . . . ?
C22 C23 O9 Zn2 173.1(2) . . . . ?
C24 C23 O9 Zn2 -6.4(5) . . . . ?
C22 C23 O9 Gd1 -23.7(4) . . . . ?
C24 C23 O9 Gd1 156.8(2) . . . . ?
O17 Zn2 O9 C23 101.2(3) . . . . ?
N4 Zn2 O9 C23 -88.4(3) . . . . ?
O12 Zn2 O9 C23 -164.5(3) . . . . ?
N3 Zn2 O9 C23 3.9(3) . . . . ?
Gd1 Zn2 O9 C23 165.8(3) . . . . ?
O17 Zn2 O9 Gd1 -64.59(11) . . . . ?
N4 Zn2 O9 Gd1 105.79(13) . . . . ?
O12 Zn2 O9 Gd1 29.76(9) . . . . ?
N3 Zn2 O9 Gd1 -161.86(11) . . . . ?
O16 Gd1 O9 C23 -121.0(2) . . . . ?
O14 Gd1 O9 C23 -115.3(3) . . . . ?
O1 Gd1 O9 C23 -16.0(3) . . . . ?
O5 Gd1 O9 C23 60.6(3) . . . . ?
O12 Gd1 O9 C23 165.4(3) . . . . ?
O6 Gd1 O9 C23 94.9(2) . . . . ?
O8 Gd1 O9 C23 25.7(2) . . . . ?
O2 Gd1 O9 C23 -54.4(2) . . . . ?
O13 Gd1 O9 C23 151.7(2) . . . . ?
Zn1 Gd1 O9 C23 8.8(3) . . . . ?
Zn2 Gd1 O9 C23 -167.0(3) . . . . ?
O16 Gd1 O9 Zn2 46.00(10) . . . . ?
O14 Gd1 O9 Zn2 51.7(2) . . . . ?
O1 Gd1 O9 Zn2 151.04(9) . . . . ?
O5 Gd1 O9 Zn2 -132.43(10) . . . . ?
O12 Gd1 O9 Zn2 -27.64(9) . . . . ?
O6 Gd1 O9 Zn2 -98.12(10) . . . . ?
O8 Gd1 O9 Zn2 -167.32(13) . . . . ?
O2 Gd1 O9 Zn2 112.58(11) . . . . ?
O13 Gd1 O9 Zn2 -41.27(13) . . . . ?
Zn1 Gd1 O9 Zn2 175.798(19) . . . . ?
C23 C24 C28 N3 -2.6(5) . . . . ?
C25 C24 C28 N3 178.7(3) . . . . ?
C24 C28 N3 O10 -178.7(3) . . . . ?
C24 C28 N3 Zn2 1.2(5) . . . . ?
O17 Zn2 N3 C28 -113.1(3) . . . . ?
O9 Zn2 N3 C28 -1.4(3) . . . . ?
N4 Zn2 N3 C28 127.1(3) . . . . ?
O12 Zn2 N3 C28 37.5(5) . . . . ?
Gd1 Zn2 N3 C28 -17.0(3) . . . . ?
O17 Zn2 N3 O10 66.8(3) . . . . ?
O9 Zn2 N3 O10 178.5(3) . . . . ?
N4 Zn2 N3 O10 -53.0(3) . . . . ?
O12 Zn2 N3 O10 -142.6(3) . . . . ?
Gd1 Zn2 N3 O10 162.8(2) . . . . ?
C28 N3 O10 C29 178.6(3) . . . . ?
Zn2 N3 O10 C29 -1.3(4) . . . . ?
N3 O10 C29 C30 87.7(4) . . . . ?
O10 C29 C30 O11 -51.9(4) . . . . ?
C29 C30 O11 N4 -61.4(4) . . . . ?
C30 O11 N4 C31 -118.3(3) . . . . ?
C30 O11 N4 Zn2 72.2(3) . . . . ?
O17 Zn2 N4 C31 96.7(3) . . . . ?
O9 Zn2 N4 C31 -73.1(4) . . . . ?
O12 Zn2 N4 C31 -1.0(3) . . . . ?
N3 Zn2 N4 C31 -162.6(3) . . . . ?
Gd1 Zn2 N4 C31 -17.8(4) . . . . ?
O17 Zn2 N4 O11 -96.0(2) . . . . ?
O9 Zn2 N4 O11 94.2(3) . . . . ?
O12 Zn2 N4 O11 166.3(2) . . . . ?
N3 Zn2 N4 O11 4.7(3) . . . . ?
Gd1 Zn2 N4 O11 149.48(19) . . . . ?
O11 N4 C31 C32 -175.6(3) . . . . ?
Zn2 N4 C31 C32 -7.4(6) . . . . ?
N4 C31 C32 C33 8.7(6) . . . . ?
N4 C31 C32 C37 -170.6(4) . . . . ?
C37 C32 C33 O12 -178.9(3) . . . . ?
C31 C32 C33 O12 1.9(5) . . . . ?
C37 C32 C33 C34 -0.1(5) . . . . ?
C31 C32 C33 C34 -179.3(3) . . . . ?
O12 C33 C34 C35 -177.3(3) . . . . ?
C32 C33 C34 C35 3.9(5) . . . . ?
O12 C33 C34 O13 1.5(4) . . . . ?
C32 C33 C34 O13 -177.4(3) . . . . ?
O13 C34 C35 C36 176.5(4) . . . . ?
C33 C34 C35 C36 -4.8(6) . . . . ?
C34 C35 C36 C37 1.9(6) . . . . ?
C35 C36 C37 C32 1.9(6) . . . . ?
C33 C32 C37 C36 -2.8(6) . . . . ?
C31 C32 C37 C36 176.6(4) . . . . ?
C32 C33 O12 Zn2 -12.8(5) . . . . ?
C34 C33 O12 Zn2 168.4(2) . . . . ?
C32 C33 O12 Gd1 156.1(3) . . . . ?
C34 C33 O12 Gd1 -22.7(4) . . . . ?
O17 Zn2 O12 C33 -107.8(3) . . . . ?
O9 Zn2 O12 C33 141.5(3) . . . . ?
N4 Zn2 O12 C33 11.0(3) . . . . ?
N3 Zn2 O12 C33 101.6(4) . . . . ?
Gd1 Zn2 O12 C33 171.2(3) . . . . ?
O17 Zn2 O12 Gd1 81.02(10) . . . . ?
O9 Zn2 O12 Gd1 -29.72(9) . . . . ?
N4 Zn2 O12 Gd1 -160.20(11) . . . . ?
N3 Zn2 O12 Gd1 -69.5(3) . . . . ?
O16 Gd1 O12 C33 127.3(3) . . . . ?
O14 Gd1 O12 C33 66.1(3) . . . . ?
O5 Gd1 O12 C33 -16.9(3) . . . . ?
O9 Gd1 O12 C33 -145.1(3) . . . . ?
O6 Gd1 O12 C33 -53.0(3) . . . . ?
O8 Gd1 O12 C33 -108.2(3) . . . . ?
O2 Gd1 O12 C33 171.8(3) . . . . ?
O13 Gd1 O12 C33 21.1(3) . . . . ?
Zn1 Gd1 O12 C33 10.6(3) . . . . ?
Zn2 Gd1 O12 C33 -171.3(3) . . . . ?
O16 Gd1 O12 Zn2 -61.42(10) . . . . ?
O14 Gd1 O12 Zn2 -122.66(10) . . . . ?
O5 Gd1 O12 Zn2 154.36(8) . . . . ?
O9 Gd1 O12 Zn2 26.12(8) . . . . ?
O6 Gd1 O12 Zn2 118.26(11) . . . . ?
O8 Gd1 O12 Zn2 63.09(11) . . . . ?
O2 Gd1 O12 Zn2 -16.89(13) . . . . ?
O13 Gd1 O12 Zn2 -167.61(13) . . . . ?
Zn1 Gd1 O12 Zn2 -178.17(2) . . . . ?
C35 C34 O13 C38 3.4(5) . . . . ?
C33 C34 O13 C38 -175.4(3) . . . . ?
C35 C34 O13 Gd1 -166.6(3) . . . . ?
C33 C34 O13 Gd1 14.7(4) . . . . ?
O16 Gd1 O13 C34 -82.6(2) . . . . ?
O14 Gd1 O13 C34 -149.7(2) . . . . ?
O1 Gd1 O13 C34 163.4(2) . . . . ?
O5 Gd1 O13 C34 127.4(2) . . . . ?
O12 Gd1 O13 C34 -17.4(2) . . . . ?
O9 Gd1 O13 C34 -3.2(2) . . . . ?
O6 Gd1 O13 C34 61.9(2) . . . . ?
O8 Gd1 O13 C34 73.0(2) . . . . ?
O2 Gd1 O13 C34 -109.4(3) . . . . ?
Zn1 Gd1 O13 C34 156.8(2) . . . . ?
Zn2 Gd1 O13 C34 -24.6(2) . . . . ?
O16 Gd1 O13 C38 108.9(3) . . . . ?
O14 Gd1 O13 C38 41.9(3) . . . . ?
O1 Gd1 O13 C38 -5.0(3) . . . . ?
O5 Gd1 O13 C38 -41.1(3) . . . . ?
O12 Gd1 O13 C38 174.1(3) . . . . ?
O9 Gd1 O13 C38 -171.6(3) . . . . ?
O6 Gd1 O13 C38 -106.5(3) . . . . ?
O8 Gd1 O13 C38 -95.5(3) . . . . ?
O2 Gd1 O13 C38 82.2(3) . . . . ?
Zn1 Gd1 O13 C38 -11.7(3) . . . . ?
Zn2 Gd1 O13 C38 166.9(3) . . . . ?
O16 Gd1 O14 C39 133.7(6) . . . . ?
O1 Gd1 O14 C39 17.1(5) . . . . ?
O5 Gd1 O14 C39 -49.2(5) . . . . ?
O12 Gd1 O14 C39 -165.0(5) . . . . ?
O9 Gd1 O14 C39 127.7(5) . . . . ?
O6 Gd1 O14 C39 -88.6(5) . . . . ?
O8 Gd1 O14 C39 6.6(6) . . . . ?
O2 Gd1 O14 C39 72.8(5) . . . . ?
O13 Gd1 O14 C39 -123.4(6) . . . . ?
Zn1 Gd1 O14 C39 -17.9(5) . . . . ?
Zn2 Gd1 O14 C39 159.1(5) . . . . ?
O5 Zn1 O15 C39 30.9(3) . . . . ?
N1 Zn1 O15 C39 -140.7(3) . . . . ?
O1 Zn1 O15 C39 -50.1(3) . . . . ?
N2 Zn1 O15 C39 121.6(3) . . . . ?
Gd1 Zn1 O15 C39 -7.5(3) . . . . ?
Gd1 O14 C39 O15 17.7(8) . . . . ?
Gd1 O14 C39 C40 -165.5(4) . . . . ?
Zn1 O15 C39 O14 1.6(5) . . . . ?
Zn1 O15 C39 C40 -175.3(4) . . . . ?
O14 Gd1 O16 C41 148.6(5) . . . . ?
O1 Gd1 O16 C41 -147.3(4) . . . . ?
O5 Gd1 O16 C41 143.5(4) . . . . ?
O12 Gd1 O16 C41 30.8(4) . . . . ?
O9 Gd1 O16 C41 -34.5(5) . . . . ?
O6 Gd1 O16 C41 30.3(5) . . . . ?
O8 Gd1 O16 C41 -71.7(5) . . . . ?
O2 Gd1 O16 C41 -106.3(5) . . . . ?
O13 Gd1 O16 C41 86.0(5) . . . . ?
Zn1 Gd1 O16 C41 176.0(4) . . . . ?
Zn2 Gd1 O16 C41 -6.4(4) . . . . ?
O9 Zn2 O17 C41 42.5(3) . . . . ?
N4 Zn2 O17 C41 -128.9(2) . . . . ?
O12 Zn2 O17 C41 -38.1(2) . . . . ?
N3 Zn2 O17 C41 132.9(2) . . . . ?
Gd1 Zn2 O17 C41 4.4(2) . . . . ?
Gd1 O16 C41 O17 12.2(7) . . . . ?
Gd1 O16 C41 C42 -169.3(3) . . . . ?
Zn2 O17 C41 O16 -8.8(4) . . . . ?
Zn2 O17 C41 C42 172.7(3) . . . . ?
F3 P1 F2 F3 -4(2) 11_666 . . 12_656 ?
F3 P1 F2 F3 44.7(10) 2_655 . . 12_656 ?
F3 P1 F2 F3 -49.0(11) . . . 12_656 ?
F1 P1 F2 F3 -138.6(11) . . . 12_656 ?
F1 P1 F2 F3 134.2(11) 2_655 . . 12_656 ?
P1 P1 F2 F3 -2.2(10) 11_666 . . 12_656 ?
F3 P1 F3 F2 -57(4) 11_666 . . 11_666 ?
F3 P1 F3 F2 77(5) 12_656 . . 11_666 ?
F3 P1 F3 F2 10(4) 2_655 . . 11_666 ?
F2 P1 F3 F2 101(5) . . . 11_666 ?
F2 P1 F3 F2 -80(5) 2_655 . . 11_666 ?
F1 P1 F3 F2 -167(5) . . . 11_666 ?
P1 P1 F3 F2 10(4) 11_666 . . 11_666 ?
F3 P1 F3 P1 -67.3(4) 11_666 . . 11_666 ?
F3 P1 F3 P1 67.3(4) 12_656 . . 11_666 ?
F3 P1 F3 P1 0.0 2_655 . . 11_666 ?
F2 P1 F3 P1 91.3(5) . . . 11_666 ?
F2 P1 F3 P1 -89.6(5) 2_655 . . 11_666 ?
F1 P1 F3 P1 -176.6(4) . . . 11_666 ?
F3 P1 F3 F3 134.6(8) 12_656 . . 11_666 ?
F3 P1 F3 F3 67.3(4) 2_655 . . 11_666 ?
F2 P1 F3 F3 158.6(7) . . . 11_666 ?
F2 P1 F3 F3 -22.3(6) 2_655 . . 11_666 ?
F1 P1 F3 F3 -109.3(6) . . . 11_666 ?
P1 P1 F3 F3 67.3(4) 11_666 . . 11_666 ?
F3 P1 F3 F3 -134.6(8) 11_666 . . 12_656 ?
F3 P1 F3 F3 -67.3(4) 2_655 . . 12_656 ?
F2 P1 F3 F3 24.1(6) . . . 12_656 ?
F2 P1 F3 F3 -156.9(7) 2_655 . . 12_656 ?
F1 P1 F3 F3 116.2(6) . . . 12_656 ?
P1 P1 F3 F3 -67.3(4) 11_666 . . 12_656 ?
C43 O18 C43 C44 -175(3) 2_655 . . . ?
C45 C46 O19 C47 179.1(7) . . . . ?
C46 O19 C47 C48 -174.9(7) . . . . ?
